data_4307855
loop_
_publ_author_name
'Jibin Sun'
'Christian Tessier'
'R. H. Holm'

_publ_contact_author_address
;
      Department of Chemistry and Chemical Biology
      Harvard University
      12 Oxford Street
      Cambridge, MA 02138
      USA
;
_publ_contact_author_email holm@chemistry.harvard.edu
_publ_contact_author_fax '617 495-9289'
_publ_contact_author_name 'Richard H. Holm'
_publ_contact_author_phone '617 495-0853'
_publ_section_title
;
Sulfur Ligand Substitution at the Nickel(II) Sites of Cubane-Type and
Cubanoid NiFe3S4 Clusters Relevant to the C-Clusters of Carbon Monoxide
Dehydrogenase
;
_journal_name_full 'Inorganic Chemistry'
_journal_page_first 2691
_journal_page_last 2699
_journal_paper_doi 10.1021/ic062362z
_journal_volume 46
_journal_year 2007
_chemical_formula_moiety 'C53 H50 Cu Fe3 S14, 3(C8 H20 N), 2(C2 H6 O S)'
_chemical_formula_sum 'C81 H122 Cu Fe3 N3 O2 S16'
_chemical_formula_weight 1913.87
_chemical_name_systematic
; 
 ? 
;
_space_group_IT_number 14
_symmetry_cell_setting monoclinic
_symmetry_space_group_name_Hall '-P 2ybc'
_symmetry_space_group_name_H-M 'P 1 21/c 1'
_atom_sites_solution_hydrogens geom
_atom_sites_solution_primary direct
_atom_sites_solution_secondary difmap
_audit_creation_method SHELXL-97
_cell_angle_alpha 90.00
_cell_angle_beta 92.319(3)
_cell_angle_gamma 90.00
_cell_formula_units_Z 4
_cell_length_a 19.167(2)
_cell_length_b 14.2035(19)
_cell_length_c 34.125(4)
_cell_measurement_reflns_used 989
_cell_measurement_temperature 193(2)
_cell_measurement_theta_max 20.34
_cell_measurement_theta_min 2.40
_cell_volume 9282.5(19)
_computing_cell_refinement 'Bruker SMART'
_computing_data_collection 'Bruker SMART'
_computing_data_reduction 'Bruker SAINT'
_computing_molecular_graphics 'Bruker SHELXTL'
_computing_publication_material 'Bruker SHELXTL'
_computing_structure_refinement 'SHELXL-97 (Sheldrick, 1997)'
_computing_structure_solution 'SHELXS-97 (Sheldrick, 1990)'
_diffrn_ambient_temperature 193(2)
_diffrn_measured_fraction_theta_full 1.000
_diffrn_measured_fraction_theta_max 1.000
_diffrn_measurement_device_type 'CCD area detector'
_diffrn_measurement_method 'phi and omega scans'
_diffrn_radiation_monochromator graphite
_diffrn_radiation_source 'fine-focus sealed tube'
_diffrn_radiation_type MoK\a
_diffrn_radiation_wavelength 0.71073
_diffrn_reflns_av_R_equivalents 0.1401
_diffrn_reflns_av_sigmaI/netI 0.1811
_diffrn_reflns_limit_h_max 22
_diffrn_reflns_limit_h_min -22
_diffrn_reflns_limit_k_max 16
_diffrn_reflns_limit_k_min -16
_diffrn_reflns_limit_l_max 30
_diffrn_reflns_limit_l_min -40
_diffrn_reflns_number 51999
_diffrn_reflns_theta_full 25.00
_diffrn_reflns_theta_max 25.00
_diffrn_reflns_theta_min 1.06
_diffrn_standards_decay_% 'no decay, variation 0.0014'
_diffrn_standards_number 178
_exptl_absorpt_coefficient_mu 1.090
_exptl_absorpt_correction_T_max 0.9083
_exptl_absorpt_correction_T_min 0.7428
_exptl_absorpt_correction_type multi-scan
_exptl_absorpt_process_details
; 
[c.f. r.h. blessing, acta cryst. (1995), a51, 33-38] 
;
_exptl_crystal_colour brown
_exptl_crystal_density_diffrn 1.369
_exptl_crystal_density_method 'not measured'
_exptl_crystal_description block
_exptl_crystal_F_000 4032
_exptl_crystal_size_max 0.29
_exptl_crystal_size_mid 0.21
_exptl_crystal_size_min 0.09
_refine_diff_density_max 0.647
_refine_diff_density_min -1.198
_refine_diff_density_rms 0.085
_refine_ls_extinction_method none
_refine_ls_goodness_of_fit_ref 0.818
_refine_ls_hydrogen_treatment constr
_refine_ls_matrix_type full
_refine_ls_number_parameters 997
_refine_ls_number_reflns 16342
_refine_ls_number_restraints 12
_refine_ls_restrained_S_all 0.819
_refine_ls_R_factor_all 0.1259
_refine_ls_R_factor_gt 0.0575
_refine_ls_shift/su_max 0.000
_refine_ls_shift/su_mean 0.000
_refine_ls_structure_factor_coef Fsqd
_refine_ls_weighting_details 'calc w=1/[\s^2^(Fo^2^)+(0.0293P)^2^+0.0000P] where P=(Fo^2^+2Fc^2^)/3'
_refine_ls_weighting_scheme calc
_refine_ls_wR_factor_gt 0.1087
_refine_ls_wR_factor_ref 0.1254
_reflns_number_gt 7894
_reflns_number_total 16342
_reflns_threshold_expression >2sigma(I)
_cod_data_source_file ic062362zsi20061211_062510_4.cif
_cod_data_source_block 9
_cod_depositor_comments
;
The following automatic conversions were performed:
'_symmetry_cell_setting' value 'Monoclinic' changed to 'monoclinic'
according to '/home/saulius/struct/CIF-dictionaries/cif_core.dic'
dictionary named 'cif_core.dic' version 2.4.1 from 2010-06-29.

Automatic conversion script
Id: cif_fix_enum 1527 2010-12-29 10:47:43Z saulius 
;
_cod_original_cell_volume 9282(2)
_cod_database_code 4307855

loop_
_symmetry_equiv_pos_as_xyz
'x, y, z'
'-x, y+1/2, -z+1/2'
'-x, -y, -z'
'x, -y-1/2, z-1/2'

loop_
_atom_site_label
_atom_site_type_symbol
_atom_site_fract_x
_atom_site_fract_y
_atom_site_fract_z
_atom_site_U_iso_or_equiv
_atom_site_adp_type
_atom_site_occupancy
_atom_site_symmetry_multiplicity
_atom_site_calc_flag
_atom_site_refinement_flags
_atom_site_disorder_assembly
_atom_site_disorder_group
Cu1 Cu 0.25814(4) 0.56686(6) 0.22870(3) 0.0530(3) Uani 1 1 d . . .
Fe1 Fe 0.18096(4) 0.52291(6) 0.29533(2) 0.0292(2) Uani 1 1 d . . .
Fe2 Fe 0.24089(4) 0.38171(6) 0.25344(2) 0.0316(2) Uani 1 1 d . . .
Fe3 Fe 0.32536(4) 0.49944(6) 0.29821(3) 0.0317(2) Uani 1 1 d . . .
S1 S 0.15623(8) 0.48285(11) 0.22912(5) 0.0368(4) Uani 1 1 d . . .
S2 S 0.26384(8) 0.64165(10) 0.28687(5) 0.0373(4) Uani 1 1 d . . .
S3 S 0.34137(8) 0.45151(11) 0.23310(5) 0.0352(4) Uani 1 1 d . . .
S4 S 0.24303(8) 0.39573(10) 0.32081(4) 0.0329(4) Uani 1 1 d . . .
S5 S 0.27149(9) 0.67083(13) 0.17867(5) 0.0508(5) Uani 1 1 d . . .
S7 S 0.21623(10) 0.23943(11) 0.22429(5) 0.0477(5) Uani 1 1 d . . .
S8 S 0.08938(8) 0.58868(11) 0.32578(5) 0.0410(4) Uani 1 1 d . . .
S9 S 0.43303(8) 0.52065(12) 0.32743(5) 0.0470(5) Uani 1 1 d . . .
S11 S 0.29547(9) 0.05492(11) 0.36362(5) 0.0410(4) Uani 1 1 d . . .
S12 S 0.12936(8) 0.09323(11) 0.35928(5) 0.0405(4) Uani 1 1 d . . .
S13 S 0.06750(8) 0.25689(11) 0.40819(5) 0.0381(4) Uani 1 1 d . . .
S14 S 0.17072(8) 0.38768(10) 0.46228(5) 0.0345(4) Uani 1 1 d . . .
S15 S 0.33019(8) 0.35864(12) 0.46161(5) 0.0395(4) Uani 1 1 d . . .
S16 S 0.39319(8) 0.18067(11) 0.41652(5) 0.0371(4) Uani 1 1 d . . .
C1 C 0.2593(3) 0.1575(4) 0.38464(16) 0.0267(14) Uani 1 1 d . . .
C2 C 0.1866(3) 0.1742(4) 0.38361(16) 0.0275(14) Uani 1 1 d . . .
C3 C 0.1599(3) 0.2488(4) 0.40595(16) 0.0264(14) Uani 1 1 d . . .
C4 C 0.2040(3) 0.3046(4) 0.42865(16) 0.0253(14) Uani 1 1 d . . .
C5 C 0.2767(3) 0.2897(4) 0.42892(16) 0.0269(14) Uani 1 1 d . . .
C6 C 0.3044(3) 0.2138(4) 0.40794(17) 0.0294(14) Uani 1 1 d . . .
C7 C 0.2815(4) 0.5917(6) 0.1367(2) 0.076(3) Uani 1 1 d . . .
H7A H 0.3119 0.6228 0.1178 0.091 Uiso 1 1 calc R . .
H7B H 0.3056 0.5338 0.1461 0.091 Uiso 1 1 calc R . .
C8 C 0.2152(5) 0.5643(6) 0.1157(3) 0.103(3) Uani 1 1 d . . .
H8A H 0.1845 0.5334 0.1341 0.154 Uiso 1 1 calc R . .
H8B H 0.2253 0.5209 0.0944 0.154 Uiso 1 1 calc R . .
H8C H 0.1921 0.6207 0.1049 0.154 Uiso 1 1 calc R . .
C11 C 0.2759(3) 0.0596(4) 0.31255(17) 0.0328(15) Uani 1 1 d . . .
C12 C 0.2535(3) 0.1402(4) 0.29180(17) 0.0312(15) Uani 1 1 d . . .
H12 H 0.2433 0.1960 0.3058 0.037 Uiso 1 1 calc R . .
C13 C 0.2458(3) 0.1401(4) 0.25141(17) 0.0289(14) Uani 1 1 d . . .
C14 C 0.2602(3) 0.0569(4) 0.23093(17) 0.0344(15) Uani 1 1 d . . .
C15 C 0.2807(3) -0.0226(4) 0.25139(18) 0.0378(16) Uani 1 1 d . . .
H15 H 0.2890 -0.0787 0.2371 0.045 Uiso 1 1 calc R . .
C16 C 0.2898(3) -0.0242(4) 0.29169(19) 0.0350(15) Uani 1 1 d . . .
C17 C 0.2533(3) 0.0518(4) 0.18636(18) 0.0523(19) Uani 1 1 d . . .
H17A H 0.2052 0.0665 0.1777 0.078 Uiso 1 1 calc R . .
H17B H 0.2652 -0.0118 0.1777 0.078 Uiso 1 1 calc R . .
H17C H 0.2851 0.0974 0.1750 0.078 Uiso 1 1 calc R . .
C18 C 0.3168(3) -0.1108(4) 0.31289(18) 0.0467(18) Uani 1 1 d . . .
H18A H 0.3174 -0.1639 0.2945 0.070 Uiso 1 1 calc R . .
H18B H 0.2863 -0.1259 0.3344 0.070 Uiso 1 1 calc R . .
H18C H 0.3643 -0.0990 0.3235 0.070 Uiso 1 1 calc R . .
C21 C 0.0973(3) 0.0317(4) 0.40037(19) 0.0405(17) Uani 1 1 d . . .
C22 C 0.0306(4) -0.0065(5) 0.3969(2) 0.058(2) Uani 1 1 d . . .
H22 H 0.0014 0.0057 0.3743 0.070 Uiso 1 1 calc R . .
C23 C 0.0070(5) -0.0627(5) 0.4270(3) 0.078(3) Uani 1 1 d . . .
H23 H -0.0382 -0.0899 0.4243 0.094 Uiso 1 1 calc R . .
C24 C 0.0469(5) -0.0801(5) 0.4605(3) 0.072(3) Uani 1 1 d . . .
C25 C 0.1123(4) -0.0406(5) 0.4638(2) 0.063(2) Uani 1 1 d . . .
H25 H 0.1407 -0.0509 0.4868 0.075 Uiso 1 1 calc R . .
C26 C 0.1375(4) 0.0149(4) 0.4334(2) 0.0493(18) Uani 1 1 d . . .
H26 H 0.1831 0.0411 0.4359 0.059 Uiso 1 1 calc R . .
C27 C 0.0202(5) -0.1411(6) 0.4933(3) 0.109(3) Uani 1 1 d U . .
H27A H -0.0137 -0.1053 0.5081 0.164 Uiso 1 1 calc R . .
H27B H 0.0594 -0.1598 0.5109 0.164 Uiso 1 1 calc R . .
H27C H -0.0024 -0.1974 0.4821 0.164 Uiso 1 1 calc R . .
C31 C 0.0483(3) 0.3796(4) 0.40266(17) 0.0304(15) Uani 1 1 d . . .
C32 C 0.0755(3) 0.4306(4) 0.37191(16) 0.0270(14) Uani 1 1 d . . .
H32 H 0.1090 0.4015 0.3561 0.032 Uiso 1 1 calc R . .
C33 C 0.0553(3) 0.5220(4) 0.36378(16) 0.0298(15) Uani 1 1 d . . .
C34 C 0.0042(3) 0.5628(4) 0.38709(18) 0.0352(16) Uani 1 1 d . . .
C35 C -0.0209(3) 0.5109(4) 0.41819(18) 0.0391(16) Uani 1 1 d . . .
H35 H -0.0546 0.5397 0.4340 0.047 Uiso 1 1 calc R . .
C36 C 0.0002(3) 0.4206(4) 0.42746(18) 0.0382(16) Uani 1 1 d . . .
C37 C -0.0252(3) 0.3715(5) 0.46327(19) 0.055(2) Uani 1 1 d . . .
H37A H -0.0572 0.4129 0.4768 0.082 Uiso 1 1 calc R . .
H37B H 0.0148 0.3560 0.4809 0.082 Uiso 1 1 calc R . .
H37C H -0.0496 0.3135 0.4554 0.082 Uiso 1 1 calc R . .
C38 C -0.0224(3) 0.6618(4) 0.3797(2) 0.055(2) Uani 1 1 d . . .
H38A H 0.0172 0.7049 0.3779 0.083 Uiso 1 1 calc R . .
H38B H -0.0513 0.6813 0.4013 0.083 Uiso 1 1 calc R . .
H38C H -0.0505 0.6634 0.3551 0.083 Uiso 1 1 calc R . .
C41 C 0.1844(3) 0.3276(4) 0.50752(17) 0.0305(15) Uani 1 1 d . . .
C42 C 0.1999(3) 0.3780(5) 0.5406(2) 0.0462(18) Uani 1 1 d . . .
H42 H 0.2094 0.4434 0.5385 0.055 Uiso 1 1 calc R . .
C43 C 0.2020(4) 0.3357(6) 0.5773(2) 0.058(2) Uani 1 1 d . . .
H43 H 0.2118 0.3731 0.6000 0.069 Uiso 1 1 calc R . .
C44 C 0.1903(3) 0.2416(5) 0.58149(19) 0.0466(18) Uani 1 1 d . . .
C45 C 0.1777(3) 0.1904(5) 0.54772(19) 0.0474(18) Uani 1 1 d . . .
H45 H 0.1714 0.1242 0.5496 0.057 Uiso 1 1 calc R . .
C46 C 0.1740(3) 0.2323(4) 0.51130(18) 0.0406(17) Uani 1 1 d . . .
H46 H 0.1643 0.1950 0.4886 0.049 Uiso 1 1 calc R . .
C47 C 0.1882(4) 0.1955(5) 0.6215(2) 0.074(2) Uani 1 1 d . . .
H47A H 0.1461 0.1565 0.6227 0.111 Uiso 1 1 calc R . .
H47B H 0.1875 0.2442 0.6418 0.111 Uiso 1 1 calc R . .
H47C H 0.2297 0.1559 0.6258 0.111 Uiso 1 1 calc R . .
C51 C 0.4003(3) 0.3994(4) 0.43336(17) 0.0308(15) Uani 1 1 d . . .
C52 C 0.3904(3) 0.4333(4) 0.39552(17) 0.0308(15) Uani 1 1 d . . .
H52 H 0.3460 0.4257 0.3826 0.037 Uiso 1 1 calc R . .
C53 C 0.4429(3) 0.4781(4) 0.37575(17) 0.0308(15) Uani 1 1 d . . .
C54 C 0.5080(3) 0.4905(4) 0.39621(19) 0.0366(16) Uani 1 1 d . . .
C55 C 0.5170(3) 0.4537(4) 0.43269(19) 0.0408(17) Uani 1 1 d . . .
H55 H 0.5615 0.4609 0.4456 0.049 Uiso 1 1 calc R . .
C56 C 0.4656(3) 0.4059(4) 0.45266(18) 0.0369(16) Uani 1 1 d . . .
C57 C 0.4788(3) 0.3631(5) 0.49332(18) 0.056(2) Uani 1 1 d . . .
H57A H 0.4473 0.3919 0.5118 0.084 Uiso 1 1 calc R . .
H57B H 0.5273 0.3747 0.5022 0.084 Uiso 1 1 calc R . .
H57C H 0.4703 0.2951 0.4921 0.084 Uiso 1 1 calc R . .
C58 C 0.5666(3) 0.5421(5) 0.3775(2) 0.059(2) Uani 1 1 d . . .
H58A H 0.6045 0.5531 0.3972 0.088 Uiso 1 1 calc R . .
H58B H 0.5494 0.6026 0.3673 0.088 Uiso 1 1 calc R . .
H58C H 0.5841 0.5042 0.3560 0.088 Uiso 1 1 calc R . .
C61 C 0.3826(3) 0.0820(4) 0.44822(17) 0.0332(15) Uani 1 1 d . . .
C62 C 0.3323(3) 0.0769(5) 0.47511(19) 0.0481(18) Uani 1 1 d . . .
H62 H 0.2976 0.1246 0.4756 0.058 Uiso 1 1 calc R . .
C63 C 0.3305(4) 0.0040(5) 0.50180(19) 0.0530(19) Uani 1 1 d . . .
H63 H 0.2943 0.0020 0.5199 0.064 Uiso 1 1 calc R . .
C64 C 0.3807(4) -0.0666(5) 0.50265(19) 0.0439(17) Uani 1 1 d . . .
C65 C 0.4299(4) -0.0608(5) 0.4748(2) 0.0529(19) Uani 1 1 d . . .
H65 H 0.4649 -0.1081 0.4745 0.063 Uiso 1 1 calc R . .
C66 C 0.4314(3) 0.0103(4) 0.4470(2) 0.0472(18) Uani 1 1 d . . .
H66 H 0.4653 0.0099 0.4274 0.057 Uiso 1 1 calc R . .
C67 C 0.3814(4) -0.1409(5) 0.53415(19) 0.067(2) Uani 1 1 d . . .
H67A H 0.4119 -0.1928 0.5268 0.100 Uiso 1 1 calc R . .
H67B H 0.3339 -0.1648 0.5371 0.100 Uiso 1 1 calc R . .
H67C H 0.3988 -0.1136 0.5590 0.100 Uiso 1 1 calc R . .
N1 N 0.0323(2) 0.7919(3) 0.23283(15) 0.0402(14) Uani 1 1 d . . .
C11' C 0.0566(4) 0.8032(5) 0.2742(2) 0.059(2) Uani 1 1 d . . .
H11A H 0.1048 0.8283 0.2748 0.071 Uiso 1 1 calc R . .
H11B H 0.0585 0.7402 0.2866 0.071 Uiso 1 1 calc R . .
C12' C 0.0118(4) 0.8679(5) 0.2991(2) 0.082(3) Uani 1 1 d . . .
H12A H 0.0121 0.9318 0.2883 0.124 Uiso 1 1 calc R . .
H12B H 0.0309 0.8689 0.3262 0.124 Uiso 1 1 calc R . .
H12C H -0.0363 0.8443 0.2987 0.124 Uiso 1 1 calc R . .
C13' C 0.0285(4) 0.8857(4) 0.2114(2) 0.057(2) Uani 1 1 d . . .
H13A H 0.0119 0.8740 0.1840 0.068 Uiso 1 1 calc R . .
H13B H -0.0068 0.9255 0.2238 0.068 Uiso 1 1 calc R . .
C14' C 0.0948(4) 0.9394(5) 0.2107(2) 0.077(3) Uani 1 1 d . . .
H14A H 0.1089 0.9588 0.2374 0.115 Uiso 1 1 calc R . .
H14B H 0.0881 0.9954 0.1942 0.115 Uiso 1 1 calc R . .
H14C H 0.1313 0.8996 0.2001 0.115 Uiso 1 1 calc R . .
C15' C 0.0834(3) 0.7251(5) 0.2149(2) 0.057(2) Uani 1 1 d . . .
H15A H 0.0863 0.6675 0.2312 0.068 Uiso 1 1 calc R . .
H15B H 0.1301 0.7549 0.2161 0.068 Uiso 1 1 calc R . .
C16' C 0.0663(4) 0.6966(5) 0.1730(2) 0.081(3) Uani 1 1 d . . .
H16A H 0.0206 0.6655 0.1714 0.121 Uiso 1 1 calc R . .
H16B H 0.1021 0.6531 0.1641 0.121 Uiso 1 1 calc R . .
H16C H 0.0650 0.7527 0.1563 0.121 Uiso 1 1 calc R . .
C17' C -0.0414(3) 0.7509(5) 0.2289(2) 0.055(2) Uani 1 1 d . . .
H17D H -0.0738 0.7939 0.2420 0.066 Uiso 1 1 calc R . .
H17E H -0.0559 0.7488 0.2007 0.066 Uiso 1 1 calc R . .
C18' C -0.0491(4) 0.6540(5) 0.2458(2) 0.075(2) Uani 1 1 d . . .
H18D H -0.0185 0.6102 0.2325 0.113 Uiso 1 1 calc R . .
H18E H -0.0977 0.6333 0.2422 0.113 Uiso 1 1 calc R . .
H18F H -0.0360 0.6554 0.2739 0.113 Uiso 1 1 calc R . .
N2 N 0.2572(2) 0.7014(3) 0.42126(14) 0.0351(13) Uani 1 1 d . . .
C21' C 0.2293(3) 0.7982(4) 0.41148(19) 0.0448(18) Uani 1 1 d . . .
H21A H 0.2694 0.8406 0.4074 0.054 Uiso 1 1 calc R . .
H21B H 0.2046 0.8221 0.4344 0.054 Uiso 1 1 calc R . .
C22' C 0.1799(3) 0.8046(4) 0.37568(19) 0.0509(19) Uani 1 1 d . . .
H22A H 0.2002 0.7715 0.3537 0.076 Uiso 1 1 calc R . .
H22B H 0.1725 0.8709 0.3687 0.076 Uiso 1 1 calc R . .
H22C H 0.1351 0.7756 0.3816 0.076 Uiso 1 1 calc R . .
C23' C 0.3089(3) 0.6721(4) 0.39076(18) 0.0468(18) Uani 1 1 d . . .
H23A H 0.2862 0.6804 0.3644 0.056 Uiso 1 1 calc R . .
H23B H 0.3188 0.6041 0.3942 0.056 Uiso 1 1 calc R . .
C24' C 0.3783(3) 0.7247(5) 0.3917(2) 0.068(2) Uani 1 1 d . . .
H24A H 0.3695 0.7926 0.3902 0.102 Uiso 1 1 calc R . .
H24B H 0.4053 0.7052 0.3693 0.102 Uiso 1 1 calc R . .
H24C H 0.4046 0.7101 0.4162 0.102 Uiso 1 1 calc R . .
C25' C 0.2929(3) 0.7080(4) 0.46165(18) 0.0410(17) Uani 1 1 d . . .
H25A H 0.2583 0.7293 0.4805 0.049 Uiso 1 1 calc R . .
H25B H 0.3301 0.7562 0.4610 0.049 Uiso 1 1 calc R . .
C26' C 0.3248(3) 0.6160(4) 0.47627(19) 0.054(2) Uani 1 1 d . . .
H26A H 0.2887 0.5672 0.4763 0.080 Uiso 1 1 calc R . .
H26B H 0.3445 0.6246 0.5030 0.080 Uiso 1 1 calc R . .
H26C H 0.3618 0.5968 0.4590 0.080 Uiso 1 1 calc R . .
C27' C 0.1997(3) 0.6297(4) 0.4200(2) 0.054(2) Uani 1 1 d . . .
H27D H 0.2202 0.5667 0.4252 0.065 Uiso 1 1 calc R . .
H27E H 0.1777 0.6287 0.3932 0.065 Uiso 1 1 calc R . .
C28' C 0.1438(3) 0.6480(5) 0.4492(2) 0.065(2) Uani 1 1 d . . .
H28A H 0.1652 0.6502 0.4758 0.097 Uiso 1 1 calc R . .
H28B H 0.1091 0.5973 0.4476 0.097 Uiso 1 1 calc R . .
H28C H 0.1209 0.7083 0.4432 0.097 Uiso 1 1 calc R . .
N3 N 0.4962(2) 0.2082(3) 0.28873(15) 0.0397(14) Uani 1 1 d . . .
C31' C 0.4270(3) 0.2074(4) 0.26470(19) 0.0439(18) Uani 1 1 d . . .
H31A H 0.3925 0.1713 0.2795 0.053 Uiso 1 1 calc R . .
H31B H 0.4098 0.2729 0.2624 0.053 Uiso 1 1 calc R . .
C32' C 0.4292(4) 0.1667(5) 0.2244(2) 0.069(2) Uani 1 1 d . . .
H32A H 0.4636 0.2011 0.2094 0.103 Uiso 1 1 calc R . .
H32B H 0.3830 0.1722 0.2112 0.103 Uiso 1 1 calc R . .
H32C H 0.4426 0.1002 0.2262 0.103 Uiso 1 1 calc R . .
C33' C 0.5229(3) 0.1091(4) 0.29424(19) 0.0475(18) Uani 1 1 d . . .
H33A H 0.5699 0.1118 0.3073 0.057 Uiso 1 1 calc R . .
H33B H 0.5280 0.0804 0.2681 0.057 Uiso 1 1 calc R . .
C34' C 0.4772(3) 0.0456(4) 0.3180(2) 0.062(2) Uani 1 1 d . . .
H34A H 0.4711 0.0735 0.3439 0.093 Uiso 1 1 calc R . .
H34B H 0.4994 -0.0163 0.3211 0.093 Uiso 1 1 calc R . .
H34C H 0.4315 0.0383 0.3043 0.093 Uiso 1 1 calc R . .
C35' C 0.4806(3) 0.2540(4) 0.32764(18) 0.0449(18) Uani 1 1 d . . .
H35A H 0.4645 0.3192 0.3225 0.054 Uiso 1 1 calc R . .
H35B H 0.4417 0.2194 0.3393 0.054 Uiso 1 1 calc R . .
C36' C 0.5408(4) 0.2573(5) 0.3572(2) 0.069(2) Uani 1 1 d . . .
H36A H 0.5536 0.1930 0.3651 0.104 Uiso 1 1 calc R . .
H36B H 0.5272 0.2930 0.3802 0.104 Uiso 1 1 calc R . .
H36C H 0.5808 0.2879 0.3455 0.104 Uiso 1 1 calc R . .
C37' C 0.5513(3) 0.2606(5) 0.2675(2) 0.0529(19) Uani 1 1 d . . .
H37D H 0.5593 0.2276 0.2425 0.063 Uiso 1 1 calc R . .
H37E H 0.5954 0.2581 0.2835 0.063 Uiso 1 1 calc R . .
C38' C 0.5344(4) 0.3644(5) 0.2582(2) 0.077(3) Uani 1 1 d . . .
H38D H 0.4920 0.3680 0.2413 0.116 Uiso 1 1 calc R . .
H38E H 0.5734 0.3929 0.2448 0.116 Uiso 1 1 calc R . .
H38F H 0.5271 0.3984 0.2827 0.116 Uiso 1 1 calc R . .
S1' S 0.37350(11) 0.38239(16) 0.09637(6) 0.0732(6) Uani 1 1 d . . .
O1' O 0.4311(3) 0.4497(4) 0.09938(18) 0.109(2) Uani 1 1 d . . .
C1' C 0.3961(5) 0.2914(6) 0.0631(2) 0.104(3) Uani 1 1 d . . .
H1'1 H 0.3978 0.3173 0.0366 0.155 Uiso 1 1 calc R . .
H1'2 H 0.3610 0.2412 0.0635 0.155 Uiso 1 1 calc R . .
H1'3 H 0.4419 0.2656 0.0711 0.155 Uiso 1 1 calc R . .
C2' C 0.3814(5) 0.3147(5) 0.1390(2) 0.104(3) Uani 1 1 d . . .
H2'1 H 0.4306 0.2985 0.1443 0.156 Uiso 1 1 calc R . .
H2'2 H 0.3539 0.2569 0.1356 0.156 Uiso 1 1 calc R . .
H2'3 H 0.3641 0.3507 0.1611 0.156 Uiso 1 1 calc R . .
S2' S 0.2256(2) 0.8146(4) 0.07642(13) 0.0634(13) Uani 0.60 1 d PD A 1
O2' O 0.2115(6) 0.8698(10) 0.0396(3) 0.103(5) Uani 0.60 1 d PD A 1
C3' C 0.3051(4) 0.8544(7) 0.0974(3) 0.106(3) Uani 0.60 1 d PD A 1
H3'1 H 0.3432 0.8358 0.0808 0.158 Uiso 0.60 1 calc PR A 1
H3'2 H 0.3125 0.8264 0.1235 0.158 Uiso 0.60 1 calc PR A 1
H3'3 H 0.3040 0.9231 0.0997 0.158 Uiso 0.60 1 calc PR A 1
C4' C 0.1717(4) 0.8555(6) 0.1119(2) 0.099(3) Uani 0.60 1 d PD A 1
H4'1 H 0.1232 0.8396 0.1045 0.148 Uiso 0.60 1 calc PR A 1
H4'2 H 0.1765 0.9240 0.1141 0.148 Uiso 0.60 1 calc PR A 1
H4'3 H 0.1848 0.8261 0.1371 0.148 Uiso 0.60 1 calc PR A 1
S2" S 0.2229(5) 0.8644(7) 0.0697(3) 0.115(4) Uani 0.40 1 d PD B 2
O2" O 0.2127(8) 0.7706(10) 0.0495(5) 0.088(5) Uani 0.40 1 d PD B 2
C3" C 0.3051(4) 0.8544(7) 0.0974(3) 0.106(3) Uani 0.40 1 d PD B 2
H3"1 H 0.3437 0.8577 0.0795 0.158 Uiso 0.40 1 calc PR B 2
H3"2 H 0.3068 0.7940 0.1113 0.158 Uiso 0.40 1 calc PR B 2
H3"3 H 0.3092 0.9060 0.1164 0.158 Uiso 0.40 1 calc PR B 2
C4" C 0.1717(4) 0.8555(6) 0.1119(2) 0.099(3) Uani 0.40 1 d PD B 2
H4"1 H 0.1222 0.8616 0.1040 0.148 Uiso 0.40 1 calc PR B 2
H4"2 H 0.1849 0.9058 0.1304 0.148 Uiso 0.40 1 calc PR B 2
H4"3 H 0.1798 0.7942 0.1244 0.148 Uiso 0.40 1 calc PR B 2

loop_
_atom_site_aniso_label
_atom_site_aniso_U_11
_atom_site_aniso_U_22
_atom_site_aniso_U_33
_atom_site_aniso_U_23
_atom_site_aniso_U_13
_atom_site_aniso_U_12
Cu1 0.0519(5) 0.0537(6) 0.0535(6) 0.0061(5) 0.0033(5) 0.0001(5)
Fe1 0.0315(5) 0.0246(5) 0.0315(5) 0.0027(4) -0.0001(4) 0.0043(4)
Fe2 0.0335(5) 0.0289(5) 0.0326(5) 0.0008(4) 0.0024(4) 0.0003(4)
Fe3 0.0314(5) 0.0290(5) 0.0350(5) -0.0002(4) 0.0052(4) -0.0044(4)
S1 0.0335(9) 0.0368(10) 0.0394(10) 0.0033(8) -0.0044(8) -0.0018(8)
S2 0.0438(10) 0.0260(9) 0.0421(11) 0.0004(7) 0.0019(8) -0.0052(8)
S3 0.0340(9) 0.0380(10) 0.0341(10) 0.0016(7) 0.0066(8) 0.0047(8)
S4 0.0359(9) 0.0310(9) 0.0320(10) 0.0056(7) 0.0025(8) -0.0003(7)
S5 0.0485(11) 0.0572(12) 0.0469(12) 0.0194(9) 0.0057(9) 0.0009(9)
S7 0.0758(13) 0.0332(10) 0.0332(10) -0.0020(8) -0.0100(10) -0.0040(9)
S8 0.0433(10) 0.0338(10) 0.0470(11) 0.0152(8) 0.0132(9) 0.0118(8)
S9 0.0335(9) 0.0576(12) 0.0498(12) 0.0135(9) -0.0010(9) -0.0081(9)
S11 0.0582(11) 0.0314(10) 0.0336(10) -0.0012(7) 0.0021(9) 0.0158(9)
S12 0.0465(10) 0.0338(10) 0.0411(11) -0.0023(8) -0.0005(9) -0.0090(8)
S13 0.0273(9) 0.0293(9) 0.0575(12) 0.0085(8) 0.0013(8) -0.0034(7)
S14 0.0379(9) 0.0283(9) 0.0375(10) -0.0022(7) 0.0043(8) 0.0061(7)
S15 0.0341(9) 0.0507(11) 0.0335(10) -0.0090(8) 0.0003(8) -0.0061(8)
S16 0.0297(9) 0.0418(10) 0.0403(11) 0.0052(8) 0.0044(8) 0.0062(8)
C1 0.035(4) 0.022(3) 0.023(3) 0.008(3) 0.003(3) 0.004(3)
C2 0.026(3) 0.028(4) 0.028(4) 0.010(3) -0.006(3) -0.006(3)
C3 0.028(3) 0.018(3) 0.033(4) 0.011(3) 0.003(3) 0.000(3)
C4 0.021(3) 0.025(3) 0.030(4) 0.006(3) 0.002(3) 0.000(3)
C5 0.026(3) 0.033(4) 0.023(4) 0.001(3) 0.001(3) -0.004(3)
C6 0.023(3) 0.035(4) 0.030(4) 0.007(3) 0.007(3) 0.002(3)
C7 0.079(6) 0.100(7) 0.051(6) 0.001(5) 0.020(5) 0.026(5)
C8 0.152(9) 0.061(6) 0.096(8) -0.026(5) 0.002(7) -0.005(6)
C11 0.029(3) 0.030(4) 0.040(4) -0.005(3) 0.008(3) -0.001(3)
C12 0.037(4) 0.021(3) 0.035(4) -0.004(3) 0.003(3) -0.002(3)
C13 0.030(3) 0.027(4) 0.029(4) -0.004(3) 0.005(3) -0.010(3)
C14 0.036(4) 0.036(4) 0.031(4) -0.002(3) 0.004(3) -0.015(3)
C15 0.047(4) 0.034(4) 0.033(4) -0.017(3) 0.009(3) -0.004(3)
C16 0.035(4) 0.022(4) 0.048(4) 0.000(3) 0.005(3) -0.002(3)
C17 0.066(5) 0.048(5) 0.043(5) -0.013(4) -0.001(4) -0.008(4)
C18 0.058(4) 0.029(4) 0.054(5) -0.007(3) 0.017(4) 0.001(3)
C21 0.053(4) 0.025(4) 0.044(5) -0.007(3) 0.007(4) -0.001(3)
C22 0.061(5) 0.036(4) 0.077(6) -0.004(4) 0.013(4) -0.007(4)
C23 0.079(6) 0.049(6) 0.110(8) 0.002(5) 0.046(6) -0.015(5)
C24 0.096(7) 0.032(5) 0.093(7) 0.016(5) 0.053(6) -0.002(5)
C25 0.089(6) 0.036(5) 0.064(6) 0.011(4) 0.024(5) 0.009(4)
C26 0.068(5) 0.028(4) 0.054(5) 0.004(3) 0.018(4) -0.004(4)
C27 0.136(7) 0.078(6) 0.118(7) 0.035(5) 0.059(6) -0.005(5)
C31 0.024(3) 0.023(3) 0.043(4) 0.001(3) -0.007(3) -0.001(3)
C32 0.021(3) 0.027(4) 0.032(4) -0.001(3) 0.005(3) 0.004(3)
C33 0.028(3) 0.031(4) 0.031(4) 0.003(3) -0.005(3) 0.002(3)
C34 0.027(3) 0.029(4) 0.049(4) 0.001(3) 0.000(3) 0.003(3)
C35 0.023(3) 0.048(4) 0.046(4) 0.003(3) 0.012(3) 0.011(3)
C36 0.027(4) 0.039(4) 0.049(4) 0.010(3) 0.002(3) 0.010(3)
C37 0.048(4) 0.055(5) 0.064(5) 0.030(4) 0.024(4) 0.014(4)
C38 0.041(4) 0.050(5) 0.077(6) 0.008(4) 0.019(4) 0.018(4)
C41 0.026(3) 0.037(4) 0.029(4) -0.005(3) 0.002(3) 0.010(3)
C42 0.044(4) 0.053(5) 0.042(5) -0.009(4) 0.005(4) 0.002(4)
C43 0.062(5) 0.074(6) 0.037(5) -0.021(4) 0.002(4) 0.005(4)
C44 0.053(5) 0.061(5) 0.026(4) -0.004(4) 0.008(4) 0.020(4)
C45 0.061(5) 0.043(4) 0.040(5) 0.005(3) 0.012(4) 0.012(4)
C46 0.050(4) 0.043(4) 0.028(4) -0.004(3) -0.005(3) 0.008(3)
C47 0.088(6) 0.093(6) 0.041(5) 0.000(4) 0.005(4) 0.040(5)
C51 0.031(4) 0.024(4) 0.037(4) -0.008(3) -0.001(3) -0.001(3)
C52 0.025(3) 0.029(4) 0.038(4) -0.003(3) -0.010(3) -0.002(3)
C53 0.023(3) 0.030(4) 0.040(4) -0.005(3) 0.006(3) -0.001(3)
C54 0.029(4) 0.032(4) 0.048(5) -0.002(3) -0.007(3) -0.003(3)
C55 0.030(4) 0.046(4) 0.046(5) -0.010(3) -0.007(3) -0.006(3)
C56 0.040(4) 0.036(4) 0.034(4) -0.007(3) -0.008(3) 0.000(3)
C57 0.042(4) 0.076(6) 0.048(5) -0.004(4) -0.015(4) -0.001(4)
C58 0.034(4) 0.063(5) 0.078(6) 0.013(4) -0.004(4) -0.015(4)
C61 0.035(4) 0.040(4) 0.025(4) -0.003(3) 0.001(3) 0.002(3)
C62 0.050(4) 0.053(5) 0.041(4) 0.010(4) 0.003(4) 0.022(4)
C63 0.064(5) 0.053(5) 0.043(5) 0.011(4) 0.009(4) 0.005(4)
C64 0.059(5) 0.042(4) 0.030(4) 0.000(3) -0.004(4) 0.003(4)
C65 0.062(5) 0.043(5) 0.053(5) 0.000(4) 0.001(4) 0.023(4)
C66 0.043(4) 0.043(4) 0.055(5) 0.007(4) 0.009(4) 0.009(4)
C67 0.102(6) 0.047(5) 0.049(5) 0.007(4) -0.004(5) 0.002(4)
N1 0.038(3) 0.033(3) 0.050(4) 0.006(3) -0.008(3) 0.011(3)
C11' 0.073(5) 0.050(5) 0.054(5) 0.009(4) -0.017(4) 0.011(4)
C12' 0.119(7) 0.067(6) 0.060(6) -0.001(4) -0.005(5) 0.030(5)
C13' 0.070(5) 0.039(4) 0.060(5) 0.013(4) -0.010(4) 0.001(4)
C14' 0.078(6) 0.051(5) 0.102(7) 0.021(5) 0.009(5) 0.001(5)
C15' 0.043(4) 0.051(5) 0.077(6) -0.012(4) -0.014(4) 0.014(4)
C16' 0.057(5) 0.098(7) 0.087(7) -0.028(5) 0.001(5) 0.014(5)
C17' 0.040(4) 0.044(5) 0.081(6) 0.006(4) -0.014(4) 0.005(4)
C18' 0.065(5) 0.058(6) 0.101(7) 0.005(5) -0.001(5) -0.006(4)
N2 0.042(3) 0.025(3) 0.038(3) -0.004(2) -0.001(3) -0.001(2)
C21' 0.049(4) 0.029(4) 0.057(5) -0.005(3) 0.008(4) 0.006(3)
C22' 0.041(4) 0.043(4) 0.068(5) 0.009(4) -0.010(4) 0.005(3)
C23' 0.063(5) 0.037(4) 0.041(4) -0.008(3) 0.007(4) 0.015(4)
C24' 0.058(5) 0.086(6) 0.061(6) 0.012(4) 0.028(4) 0.009(5)
C25' 0.035(4) 0.048(5) 0.039(4) -0.006(3) -0.004(3) -0.001(3)
C26' 0.053(4) 0.056(5) 0.051(5) 0.002(4) -0.018(4) 0.008(4)
C27' 0.057(5) 0.036(4) 0.068(5) 0.010(4) -0.023(4) -0.015(4)
C28' 0.050(5) 0.082(6) 0.062(5) 0.023(4) 0.005(4) -0.024(4)
N3 0.033(3) 0.038(3) 0.048(4) 0.001(3) 0.007(3) 0.003(3)
C31' 0.023(3) 0.051(5) 0.058(5) 0.013(4) 0.003(3) 0.006(3)
C32' 0.053(5) 0.095(7) 0.058(6) -0.001(5) -0.009(4) -0.006(4)
C33' 0.039(4) 0.043(4) 0.060(5) -0.006(4) -0.005(4) 0.013(3)
C34' 0.065(5) 0.036(4) 0.085(6) 0.010(4) 0.014(5) 0.002(4)
C35' 0.057(5) 0.038(4) 0.041(4) -0.012(3) 0.014(4) 0.003(3)
C36' 0.066(5) 0.088(6) 0.054(5) -0.023(4) 0.000(4) -0.014(5)
C37' 0.033(4) 0.064(5) 0.063(5) 0.009(4) 0.017(4) 0.003(4)
C38' 0.072(6) 0.067(6) 0.094(7) 0.030(5) 0.025(5) -0.011(5)
S1' 0.0718(15) 0.0771(16) 0.0716(16) 0.0009(12) 0.0150(12) 0.0018(13)
O1' 0.083(4) 0.129(6) 0.118(6) -0.002(4) 0.030(4) -0.050(4)
C1' 0.126(8) 0.122(8) 0.065(6) -0.017(5) 0.023(6) 0.044(7)
C2' 0.190(10) 0.060(6) 0.064(6) 0.006(5) 0.010(7) 0.025(6)
S2' 0.066(3) 0.070(4) 0.054(3) -0.018(3) 0.002(2) 0.002(3)
O2' 0.097(8) 0.188(15) 0.025(6) 0.013(7) 0.008(6) 0.023(8)
C3' 0.087(7) 0.144(9) 0.083(7) 0.016(6) -0.026(6) -0.041(6)
C4' 0.096(7) 0.148(9) 0.055(6) 0.008(5) 0.020(5) 0.052(6)
S2" 0.142(8) 0.080(7) 0.125(9) 0.033(7) 0.027(7) 0.039(6)
O2" 0.101(12) 0.082(12) 0.081(12) -0.030(11) 0.003(10) 0.015(10)
C3" 0.087(7) 0.144(9) 0.083(7) 0.016(6) -0.026(6) -0.041(6)
C4" 0.096(7) 0.148(9) 0.055(6) 0.008(5) 0.020(5) 0.052(6)

loop_
_atom_type_symbol
_atom_type_description
_atom_type_scat_dispersion_real
_atom_type_scat_dispersion_imag
_atom_type_scat_source
C C 0.0033 0.0016 'International Tables Vol C Tables 4.2.6.8 and 6.1.1.4'
H H 0.0000 0.0000 'International Tables Vol C Tables 4.2.6.8 and 6.1.1.4'
N N 0.0061 0.0033 'International Tables Vol C Tables 4.2.6.8 and 6.1.1.4'
O O 0.0106 0.0060 'International Tables Vol C Tables 4.2.6.8 and 6.1.1.4'
S S 0.1246 0.1234 'International Tables Vol C Tables 4.2.6.8 and 6.1.1.4'
Fe Fe 0.3463 0.8444 'International Tables Vol C Tables 4.2.6.8 and 6.1.1.4'
Cu Cu 0.3201 1.2651 'International Tables Vol C Tables 4.2.6.8 and 6.1.1.4'

loop_
_geom_angle_atom_site_label_1
_geom_angle_atom_site_label_2
_geom_angle_atom_site_label_3
_geom_angle
_geom_angle_site_symmetry_1
_geom_angle_site_symmetry_3
_geom_angle_publ_flag
S2 Cu1 S5 110.61(7) . . ?
S2 Cu1 S3 105.75(6) . . ?
S5 Cu1 S3 114.46(7) . . ?
S2 Cu1 S1 104.57(7) . . ?
S5 Cu1 S1 117.64(7) . . ?
S3 Cu1 S1 102.66(7) . . ?
S8 Fe1 S4 122.92(7) . . ?
S8 Fe1 S2 107.46(7) . . ?
S4 Fe1 S2 105.52(6) . . ?
S8 Fe1 S1 114.04(6) . . ?
S4 Fe1 S1 104.59(6) . . ?
S2 Fe1 S1 99.58(6) . . ?
S7 Fe2 S1 105.32(7) . . ?
S7 Fe2 S3 114.18(7) . . ?
S1 Fe2 S3 102.09(6) . . ?
S7 Fe2 S4 120.23(6) . . ?
S1 Fe2 S4 106.86(6) . . ?
S3 Fe2 S4 106.41(6) . . ?
S9 Fe3 S4 123.85(7) . . ?
S9 Fe3 S3 107.52(7) . . ?
S4 Fe3 S3 104.30(6) . . ?
S9 Fe3 S2 113.35(7) . . ?
S4 Fe3 S2 104.85(6) . . ?
S3 Fe3 S2 100.12(6) . . ?
Cu1 S1 Fe2 74.80(5) . . ?
Cu1 S1 Fe1 75.04(5) . . ?
Fe2 S1 Fe1 72.13(5) . . ?
Cu1 S2 Fe1 76.11(5) . . ?
Cu1 S2 Fe3 75.35(6) . . ?
Fe1 S2 Fe3 72.59(5) . . ?
Cu1 S3 Fe2 74.82(5) . . ?
Cu1 S3 Fe3 74.80(5) . . ?
Fe2 S3 Fe3 72.37(5) . . ?
Fe2 S4 Fe1 72.82(5) . . ?
Fe2 S4 Fe3 73.00(5) . . ?
Fe1 S4 Fe3 74.03(5) . . ?
C7 S5 Cu1 101.9(3) . . ?
C13 S7 Fe2 114.85(19) . . ?
C33 S8 Fe1 115.7(2) . . ?
C53 S9 Fe3 115.3(2) . . ?
C11 S11 C1 107.2(3) . . ?
C2 S12 C21 100.1(3) . . ?
C3 S13 C31 105.0(3) . . ?
C41 S14 C4 101.4(3) . . ?
C5 S15 C51 105.6(3) . . ?
C6 S16 C61 100.1(3) . . ?
C6 C1 C2 120.3(5) . . ?
C6 C1 S11 117.1(4) . . ?
C2 C1 S11 121.9(4) . . ?
C1 C2 C3 119.4(5) . . ?
C1 C2 S12 119.6(4) . . ?
C3 C2 S12 120.5(4) . . ?
C4 C3 C2 120.5(5) . . ?
C4 C3 S13 121.9(4) . . ?
C2 C3 S13 117.1(4) . . ?
C3 C4 C5 120.2(5) . . ?
C3 C4 S14 121.1(4) . . ?
C5 C4 S14 118.4(4) . . ?
C4 C5 C6 120.3(5) . . ?
C4 C5 S15 117.8(4) . . ?
C6 C5 S15 121.3(4) . . ?
C1 C6 C5 119.2(5) . . ?
C1 C6 S16 120.5(4) . . ?
C5 C6 S16 119.8(4) . . ?
C8 C7 S5 115.0(6) . . ?
C8 C7 H7A 108.5 . . ?
S5 C7 H7A 108.5 . . ?
C8 C7 H7B 108.5 . . ?
S5 C7 H7B 108.5 . . ?
H7A C7 H7B 107.5 . . ?
C7 C8 H8A 109.5 . . ?
C7 C8 H8B 109.5 . . ?
H8A C8 H8B 109.5 . . ?
C7 C8 H8C 109.5 . . ?
H8A C8 H8C 109.5 . . ?
H8B C8 H8C 109.5 . . ?
C12 C11 C16 119.4(6) . . ?
C12 C11 S11 125.2(4) . . ?
C16 C11 S11 115.2(5) . . ?
C13 C12 C11 121.4(5) . . ?
C13 C12 H12 119.3 . . ?
C11 C12 H12 119.3 . . ?
C12 C13 C14 118.9(5) . . ?
C12 C13 S7 122.7(4) . . ?
C14 C13 S7 118.4(5) . . ?
C15 C14 C13 119.7(6) . . ?
C15 C14 C17 118.6(6) . . ?
C13 C14 C17 121.7(5) . . ?
C14 C15 C16 122.8(6) . . ?
C14 C15 H15 118.6 . . ?
C16 C15 H15 118.6 . . ?
C15 C16 C11 117.9(5) . . ?
C15 C16 C18 121.3(5) . . ?
C11 C16 C18 120.8(6) . . ?
C14 C17 H17A 109.5 . . ?
C14 C17 H17B 109.5 . . ?
H17A C17 H17B 109.5 . . ?
C14 C17 H17C 109.5 . . ?
H17A C17 H17C 109.5 . . ?
H17B C17 H17C 109.5 . . ?
C16 C18 H18A 109.5 . . ?
C16 C18 H18B 109.5 . . ?
H18A C18 H18B 109.5 . . ?
C16 C18 H18C 109.5 . . ?
H18A C18 H18C 109.5 . . ?
H18B C18 H18C 109.5 . . ?
C26 C21 C22 119.3(6) . . ?
C26 C21 S12 122.4(5) . . ?
C22 C21 S12 118.0(6) . . ?
C21 C22 C23 119.1(8) . . ?
C21 C22 H22 120.4 . . ?
C23 C22 H22 120.4 . . ?
C24 C23 C22 122.1(8) . . ?
C24 C23 H23 119.0 . . ?
C22 C23 H23 119.0 . . ?
C23 C24 C25 118.2(7) . . ?
C23 C24 C27 121.5(9) . . ?
C25 C24 C27 120.3(9) . . ?
C24 C25 C26 120.6(8) . . ?
C24 C25 H25 119.7 . . ?
C26 C25 H25 119.7 . . ?
C21 C26 C25 120.7(7) . . ?
C21 C26 H26 119.7 . . ?
C25 C26 H26 119.7 . . ?
C24 C27 H27A 109.5 . . ?
C24 C27 H27B 109.5 . . ?
H27A C27 H27B 109.5 . . ?
C24 C27 H27C 109.5 . . ?
H27A C27 H27C 109.5 . . ?
H27B C27 H27C 109.5 . . ?
C32 C31 C36 120.9(5) . . ?
C32 C31 S13 120.2(5) . . ?
C36 C31 S13 118.6(5) . . ?
C33 C32 C31 122.0(5) . . ?
C33 C32 H32 119.0 . . ?
C31 C32 H32 119.0 . . ?
C32 C33 C34 117.9(5) . . ?
C32 C33 S8 123.2(5) . . ?
C34 C33 S8 118.9(4) . . ?
C35 C34 C33 118.8(5) . . ?
C35 C34 C38 119.6(6) . . ?
C33 C34 C38 121.6(6) . . ?
C36 C35 C34 124.1(6) . . ?
C36 C35 H35 118.0 . . ?
C34 C35 H35 118.0 . . ?
C35 C36 C31 116.2(6) . . ?
C35 C36 C37 121.1(6) . . ?
C31 C36 C37 122.6(5) . . ?
C36 C37 H37A 109.5 . . ?
C36 C37 H37B 109.5 . . ?
H37A C37 H37B 109.5 . . ?
C36 C37 H37C 109.5 . . ?
H37A C37 H37C 109.5 . . ?
H37B C37 H37C 109.5 . . ?
C34 C38 H38A 109.5 . . ?
C34 C38 H38B 109.5 . . ?
H38A C38 H38B 109.5 . . ?
C34 C38 H38C 109.5 . . ?
H38A C38 H38C 109.5 . . ?
H38B C38 H38C 109.5 . . ?
C42 C41 C46 117.9(6) . . ?
C42 C41 S14 119.2(5) . . ?
C46 C41 S14 122.6(5) . . ?
C41 C42 C43 121.3(7) . . ?
C41 C42 H42 119.3 . . ?
C43 C42 H42 119.3 . . ?
C44 C43 C42 121.2(6) . . ?
C44 C43 H43 119.4 . . ?
C42 C43 H43 119.4 . . ?
C43 C44 C45 117.1(6) . . ?
C43 C44 C47 121.8(6) . . ?
C45 C44 C47 121.1(7) . . ?
C44 C45 C46 121.9(7) . . ?
C44 C45 H45 119.0 . . ?
C46 C45 H45 119.0 . . ?
C41 C46 C45 120.5(6) . . ?
C41 C46 H46 119.8 . . ?
C45 C46 H46 119.8 . . ?
C44 C47 H47A 109.5 . . ?
C44 C47 H47B 109.5 . . ?
H47A C47 H47B 109.5 . . ?
C44 C47 H47C 109.5 . . ?
H47A C47 H47C 109.5 . . ?
H47B C47 H47C 109.5 . . ?
C52 C51 C56 120.2(6) . . ?
C52 C51 S15 122.7(4) . . ?
C56 C51 S15 116.7(5) . . ?
C51 C52 C53 122.6(5) . . ?
C51 C52 H52 118.7 . . ?
C53 C52 H52 118.7 . . ?
C52 C53 C54 117.3(5) . . ?
C52 C53 S9 124.0(4) . . ?
C54 C53 S9 118.6(5) . . ?
C55 C54 C53 118.8(6) . . ?
C55 C54 C58 120.5(5) . . ?
C53 C54 C58 120.6(6) . . ?
C54 C55 C56 124.8(6) . . ?
C54 C55 H55 117.6 . . ?
C56 C55 H55 117.6 . . ?
C51 C56 C55 116.1(6) . . ?
C51 C56 C57 121.0(6) . . ?
C55 C56 C57 122.9(5) . . ?
C56 C57 H57A 109.5 . . ?
C56 C57 H57B 109.5 . . ?
H57A C57 H57B 109.5 . . ?
C56 C57 H57C 109.5 . . ?
H57A C57 H57C 109.5 . . ?
H57B C57 H57C 109.5 . . ?
C54 C58 H58A 109.5 . . ?
C54 C58 H58B 109.5 . . ?
H58A C58 H58B 109.5 . . ?
C54 C58 H58C 109.5 . . ?
H58A C58 H58C 109.5 . . ?
H58B C58 H58C 109.5 . . ?
C62 C61 C66 118.6(6) . . ?
C62 C61 S16 123.5(5) . . ?
C66 C61 S16 117.7(5) . . ?
C61 C62 C63 121.5(6) . . ?
C61 C62 H62 119.2 . . ?
C63 C62 H62 119.2 . . ?
C62 C63 C64 121.3(7) . . ?
C62 C63 H63 119.3 . . ?
C64 C63 H63 119.3 . . ?
C65 C64 C63 116.0(6) . . ?
C65 C64 C67 123.4(7) . . ?
C63 C64 C67 120.5(7) . . ?
C64 C65 C66 123.6(6) . . ?
C64 C65 H65 118.2 . . ?
C66 C65 H65 118.2 . . ?
C61 C66 C65 118.8(6) . . ?
C61 C66 H66 120.6 . . ?
C65 C66 H66 120.6 . . ?
C64 C67 H67A 109.5 . . ?
C64 C67 H67B 109.5 . . ?
H67A C67 H67B 109.5 . . ?
C64 C67 H67C 109.5 . . ?
H67A C67 H67C 109.5 . . ?
H67B C67 H67C 109.5 . . ?
C11' N1 C15' 105.7(5) . . ?
C11' N1 C13' 111.8(5) . . ?
C15' N1 C13' 112.1(5) . . ?
C11' N1 C17' 112.3(5) . . ?
C15' N1 C17' 109.7(5) . . ?
C13' N1 C17' 105.4(5) . . ?
N1 C11' C12' 115.6(5) . . ?
N1 C11' H11A 108.4 . . ?
C12' C11' H11A 108.4 . . ?
N1 C11' H11B 108.4 . . ?
C12' C11' H11B 108.4 . . ?
H11A C11' H11B 107.4 . . ?
C11' C12' H12A 109.5 . . ?
C11' C12' H12B 109.5 . . ?
H12A C12' H12B 109.5 . . ?
C11' C12' H12C 109.5 . . ?
H12A C12' H12C 109.5 . . ?
H12B C12' H12C 109.5 . . ?
C14' C13' N1 115.7(5) . . ?
C14' C13' H13A 108.4 . . ?
N1 C13' H13A 108.4 . . ?
C14' C13' H13B 108.4 . . ?
N1 C13' H13B 108.4 . . ?
H13A C13' H13B 107.4 . . ?
C13' C14' H14A 109.5 . . ?
C13' C14' H14B 109.5 . . ?
H14A C14' H14B 109.5 . . ?
C13' C14' H14C 109.5 . . ?
H14A C14' H14C 109.5 . . ?
H14B C14' H14C 109.5 . . ?
N1 C15' C16' 115.6(5) . . ?
N1 C15' H15A 108.4 . . ?
C16' C15' H15A 108.4 . . ?
N1 C15' H15B 108.4 . . ?
C16' C15' H15B 108.4 . . ?
H15A C15' H15B 107.4 . . ?
C15' C16' H16A 109.5 . . ?
C15' C16' H16B 109.5 . . ?
H16A C16' H16B 109.5 . . ?
C15' C16' H16C 109.5 . . ?
H16A C16' H16C 109.5 . . ?
H16B C16' H16C 109.5 . . ?
C18' C17' N1 114.8(5) . . ?
C18' C17' H17D 108.6 . . ?
N1 C17' H17D 108.6 . . ?
C18' C17' H17E 108.6 . . ?
N1 C17' H17E 108.6 . . ?
H17D C17' H17E 107.6 . . ?
C17' C18' H18D 109.5 . . ?
C17' C18' H18E 109.5 . . ?
H18D C18' H18E 109.5 . . ?
C17' C18' H18F 109.5 . . ?
H18D C18' H18F 109.5 . . ?
H18E C18' H18F 109.5 . . ?
C27' N2 C21' 111.0(5) . . ?
C27' N2 C25' 111.8(5) . . ?
C21' N2 C25' 106.8(4) . . ?
C27' N2 C23' 106.9(5) . . ?
C21' N2 C23' 109.5(5) . . ?
C25' N2 C23' 110.9(4) . . ?
N2 C21' C22' 115.9(5) . . ?
N2 C21' H21A 108.3 . . ?
C22' C21' H21A 108.3 . . ?
N2 C21' H21B 108.3 . . ?
C22' C21' H21B 108.3 . . ?
H21A C21' H21B 107.4 . . ?
C21' C22' H22A 109.5 . . ?
C21' C22' H22B 109.5 . . ?
H22A C22' H22B 109.5 . . ?
C21' C22' H22C 109.5 . . ?
H22A C22' H22C 109.5 . . ?
H22B C22' H22C 109.5 . . ?
N2 C23' C24' 116.2(5) . . ?
N2 C23' H23A 108.2 . . ?
C24' C23' H23A 108.2 . . ?
N2 C23' H23B 108.2 . . ?
C24' C23' H23B 108.2 . . ?
H23A C23' H23B 107.4 . . ?
C23' C24' H24A 109.5 . . ?
C23' C24' H24B 109.5 . . ?
H24A C24' H24B 109.5 . . ?
C23' C24' H24C 109.5 . . ?
H24A C24' H24C 109.5 . . ?
H24B C24' H24C 109.5 . . ?
N2 C25' C26' 114.0(5) . . ?
N2 C25' H25A 108.7 . . ?
C26' C25' H25A 108.7 . . ?
N2 C25' H25B 108.7 . . ?
C26' C25' H25B 108.7 . . ?
H25A C25' H25B 107.6 . . ?
C25' C26' H26A 109.5 . . ?
C25' C26' H26B 109.5 . . ?
H26A C26' H26B 109.5 . . ?
C25' C26' H26C 109.5 . . ?
H26A C26' H26C 109.5 . . ?
H26B C26' H26C 109.5 . . ?
N2 C27' C28' 113.7(5) . . ?
N2 C27' H27D 108.8 . . ?
C28' C27' H27D 108.8 . . ?
N2 C27' H27E 108.8 . . ?
C28' C27' H27E 108.8 . . ?
H27D C27' H27E 107.7 . . ?
C27' C28' H28A 109.5 . . ?
C27' C28' H28B 109.5 . . ?
H28A C28' H28B 109.5 . . ?
C27' C28' H28C 109.5 . . ?
H28A C28' H28C 109.5 . . ?
H28B C28' H28C 109.5 . . ?
C37' N3 C33' 106.4(5) . . ?
C37' N3 C35' 112.1(5) . . ?
C33' N3 C35' 111.7(5) . . ?
C37' N3 C31' 110.8(5) . . ?
C33' N3 C31' 110.0(4) . . ?
C35' N3 C31' 105.9(5) . . ?
C32' C31' N3 116.1(5) . . ?
C32' C31' H31A 108.3 . . ?
N3 C31' H31A 108.3 . . ?
C32' C31' H31B 108.3 . . ?
N3 C31' H31B 108.3 . . ?
H31A C31' H31B 107.4 . . ?
C31' C32' H32A 109.5 . . ?
C31' C32' H32B 109.5 . . ?
H32A C32' H32B 109.5 . . ?
C31' C32' H32C 109.5 . . ?
H32A C32' H32C 109.5 . . ?
H32B C32' H32C 109.5 . . ?
N3 C33' C34' 115.0(5) . . ?
N3 C33' H33A 108.5 . . ?
C34' C33' H33A 108.5 . . ?
N3 C33' H33B 108.5 . . ?
C34' C33' H33B 108.5 . . ?
H33A C33' H33B 107.5 . . ?
C33' C34' H34A 109.5 . . ?
C33' C34' H34B 109.5 . . ?
H34A C34' H34B 109.5 . . ?
C33' C34' H34C 109.5 . . ?
H34A C34' H34C 109.5 . . ?
H34B C34' H34C 109.5 . . ?
C36' C35' N3 115.3(5) . . ?
C36' C35' H35A 108.5 . . ?
N3 C35' H35A 108.5 . . ?
C36' C35' H35B 108.5 . . ?
N3 C35' H35B 108.5 . . ?
H35A C35' H35B 107.5 . . ?
C35' C36' H36A 109.5 . . ?
C35' C36' H36B 109.5 . . ?
H36A C36' H36B 109.5 . . ?
C35' C36' H36C 109.5 . . ?
H36A C36' H36C 109.5 . . ?
H36B C36' H36C 109.5 . . ?
N3 C37' C38' 115.4(5) . . ?
N3 C37' H37D 108.4 . . ?
C38' C37' H37D 108.4 . . ?
N3 C37' H37E 108.4 . . ?
C38' C37' H37E 108.4 . . ?
H37D C37' H37E 107.5 . . ?
C37' C38' H38D 109.5 . . ?
C37' C38' H38E 109.5 . . ?
H38D C38' H38E 109.5 . . ?
C37' C38' H38F 109.5 . . ?
H38D C38' H38F 109.5 . . ?
H38E C38' H38F 109.5 . . ?
O1' S1' C2' 105.2(4) . . ?
O1' S1' C1' 108.5(4) . . ?
C2' S1' C1' 96.6(4) . . ?
S1' C1' H1'1 109.5 . . ?
S1' C1' H1'2 109.5 . . ?
H1'1 C1' H1'2 109.5 . . ?
S1' C1' H1'3 109.5 . . ?
H1'1 C1' H1'3 109.5 . . ?
H1'2 C1' H1'3 109.5 . . ?
S1' C2' H2'1 109.5 . . ?
S1' C2' H2'2 109.5 . . ?
H2'1 C2' H2'2 109.5 . . ?
S1' C2' H2'3 109.5 . . ?
H2'1 C2' H2'3 109.5 . . ?
H2'2 C2' H2'3 109.5 . . ?
O2' S2' C4' 108.6(6) . . ?
O2' S2' C3' 107.4(7) . . ?
C4' S2' C3' 98.1(5) . . ?
S2' C3' H3'1 109.5 . . ?
S2' C3' H3'2 109.5 . . ?
H3'1 C3' H3'2 109.5 . . ?
S2' C3' H3'3 109.5 . . ?
H3'1 C3' H3'3 109.5 . . ?
H3'2 C3' H3'3 109.5 . . ?
S2' C4' H4'1 109.5 . . ?
S2' C4' H4'2 109.5 . . ?
H4'1 C4' H4'2 109.5 . . ?
S2' C4' H4'3 109.5 . . ?
H4'1 C4' H4'3 109.5 . . ?
H4'2 C4' H4'3 109.5 . . ?

loop_
_geom_bond_atom_site_label_1
_geom_bond_atom_site_label_2
_geom_bond_distance
_geom_bond_site_symmetry_2
_geom_bond_publ_flag
Cu1 S2 2.2501(18) . ?
Cu1 S5 2.2796(19) . ?
Cu1 S3 2.2873(17) . ?
Cu1 S1 2.2895(17) . ?
Fe1 S8 2.2760(18) . ?
Fe1 S4 2.3131(17) . ?
Fe1 S2 2.3426(17) . ?
Fe1 S1 2.3597(18) . ?
Fe2 S7 2.2931(18) . ?
Fe2 S1 2.2970(17) . ?
Fe2 S3 2.2982(17) . ?
Fe2 S4 2.3063(17) . ?
Fe3 S9 2.2753(17) . ?
Fe3 S4 2.3137(17) . ?
Fe3 S3 2.3558(18) . ?
Fe3 S2 2.3628(17) . ?
S5 C7 1.836(7) . ?
S7 C13 1.768(6) . ?
S8 C33 1.753(6) . ?
S9 C53 1.759(6) . ?
S11 C11 1.769(6) . ?
S11 C1 1.777(6) . ?
S12 C2 1.773(5) . ?
S12 C21 1.783(7) . ?
S13 C3 1.779(5) . ?
S13 C31 1.790(6) . ?
S14 C41 1.774(6) . ?
S14 C4 1.782(6) . ?
S15 C5 1.778(5) . ?
S15 C51 1.781(6) . ?
S16 C6 1.778(5) . ?
S16 C61 1.787(6) . ?
C1 C6 1.401(7) . ?
C1 C2 1.412(7) . ?
C2 C3 1.414(7) . ?
C3 C4 1.375(7) . ?
C4 C5 1.408(7) . ?
C5 C6 1.410(7) . ?
C7 C8 1.485(9) . ?
C7 H7A 0.9900 . ?
C7 H7B 0.9900 . ?
C8 H8A 0.9800 . ?
C8 H8B 0.9800 . ?
C8 H8C 0.9800 . ?
C11 C12 1.404(7) . ?
C11 C16 1.418(7) . ?
C12 C13 1.380(7) . ?
C12 H12 0.9500 . ?
C13 C14 1.405(8) . ?
C14 C15 1.377(8) . ?
C14 C17 1.523(8) . ?
C15 C16 1.380(8) . ?
C15 H15 0.9500 . ?
C16 C18 1.508(7) . ?
C17 H17A 0.9800 . ?
C17 H17B 0.9800 . ?
C17 H17C 0.9800 . ?
C18 H18A 0.9800 . ?
C18 H18B 0.9800 . ?
C18 H18C 0.9800 . ?
C21 C26 1.359(8) . ?
C21 C22 1.390(8) . ?
C22 C23 1.391(10) . ?
C22 H22 0.9500 . ?
C23 C24 1.370(10) . ?
C23 H23 0.9500 . ?
C24 C25 1.373(10) . ?
C24 C27 1.523(10) . ?
C25 C26 1.404(9) . ?
C25 H25 0.9500 . ?
C26 H26 0.9500 . ?
C27 H27A 0.9800 . ?
C27 H27B 0.9800 . ?
C27 H27C 0.9800 . ?
C31 C32 1.394(7) . ?
C31 C36 1.403(8) . ?
C32 C33 1.380(7) . ?
C32 H32 0.9500 . ?
C33 C34 1.411(7) . ?
C34 C35 1.393(8) . ?
C34 C38 1.514(7) . ?
C35 C36 1.379(8) . ?
C35 H35 0.9500 . ?
C36 C37 1.505(8) . ?
C37 H37A 0.9800 . ?
C37 H37B 0.9800 . ?
C37 H37C 0.9800 . ?
C38 H38A 0.9800 . ?
C38 H38B 0.9800 . ?
C38 H38C 0.9800 . ?
C41 C42 1.358(8) . ?
C41 C46 1.375(8) . ?
C42 C43 1.391(9) . ?
C42 H42 0.9500 . ?
C43 C44 1.364(9) . ?
C43 H43 0.9500 . ?
C44 C45 1.376(8) . ?
C44 C47 1.515(8) . ?
C45 C46 1.377(8) . ?
C45 H45 0.9500 . ?
C46 H46 0.9500 . ?
C47 H47A 0.9800 . ?
C47 H47B 0.9800 . ?
C47 H47C 0.9800 . ?
C51 C52 1.384(7) . ?
C51 C56 1.395(7) . ?
C52 C53 1.389(7) . ?
C52 H52 0.9500 . ?
C53 C54 1.416(7) . ?
C54 C55 1.355(8) . ?
C54 C58 1.504(8) . ?
C55 C56 1.395(8) . ?
C55 H55 0.9500 . ?
C56 C57 1.527(8) . ?
C57 H57A 0.9800 . ?
C57 H57B 0.9800 . ?
C57 H57C 0.9800 . ?
C58 H58A 0.9800 . ?
C58 H58B 0.9800 . ?
C58 H58C 0.9800 . ?
C61 C62 1.359(8) . ?
C61 C66 1.385(8) . ?
C62 C63 1.380(8) . ?
C62 H62 0.9500 . ?
C63 C64 1.387(8) . ?
C63 H63 0.9500 . ?
C64 C65 1.369(8) . ?
C64 C67 1.507(8) . ?
C65 C66 1.387(8) . ?
C65 H65 0.9500 . ?
C66 H66 0.9500 . ?
C67 H67A 0.9800 . ?
C67 H67B 0.9800 . ?
C67 H67C 0.9800 . ?
N1 C11' 1.477(7) . ?
N1 C15' 1.509(7) . ?
N1 C13' 1.520(7) . ?
N1 C17' 1.530(7) . ?
C11' C12' 1.538(9) . ?
C11' H11A 0.9900 . ?
C11' H11B 0.9900 . ?
C12' H12A 0.9800 . ?
C12' H12B 0.9800 . ?
C12' H12C 0.9800 . ?
C13' C14' 1.483(8) . ?
C13' H13A 0.9900 . ?
C13' H13B 0.9900 . ?
C14' H14A 0.9800 . ?
C14' H14B 0.9800 . ?
C14' H14C 0.9800 . ?
C15' C16' 1.511(9) . ?
C15' H15A 0.9900 . ?
C15' H15B 0.9900 . ?
C16' H16A 0.9800 . ?
C16' H16B 0.9800 . ?
C16' H16C 0.9800 . ?
C17' C18' 1.502(8) . ?
C17' H17D 0.9900 . ?
C17' H17E 0.9900 . ?
C18' H18D 0.9800 . ?
C18' H18E 0.9800 . ?
C18' H18F 0.9800 . ?
N2 C27' 1.500(7) . ?
N2 C21' 1.508(7) . ?
N2 C25' 1.516(7) . ?
N2 C23' 1.524(7) . ?
C21' C22' 1.517(8) . ?
C21' H21A 0.9900 . ?
C21' H21B 0.9900 . ?
C22' H22A 0.9800 . ?
C22' H22B 0.9800 . ?
C22' H22C 0.9800 . ?
C23' C24' 1.525(8) . ?
C23' H23A 0.9900 . ?
C23' H23B 0.9900 . ?
C24' H24A 0.9800 . ?
C24' H24B 0.9800 . ?
C24' H24C 0.9800 . ?
C25' C26' 1.518(7) . ?
C25' H25A 0.9900 . ?
C25' H25B 0.9900 . ?
C26' H26A 0.9800 . ?
C26' H26B 0.9800 . ?
C26' H26C 0.9800 . ?
C27' C28' 1.516(9) . ?
C27' H27D 0.9900 . ?
C27' H27E 0.9900 . ?
C28' H28A 0.9800 . ?
C28' H28B 0.9800 . ?
C28' H28C 0.9800 . ?
N3 C37' 1.502(7) . ?
N3 C33' 1.506(7) . ?
N3 C35' 1.520(7) . ?
N3 C31' 1.531(7) . ?
C31' C32' 1.494(8) . ?
C31' H31A 0.9900 . ?
C31' H31B 0.9900 . ?
C32' H32A 0.9800 . ?
C32' H32B 0.9800 . ?
C32' H32C 0.9800 . ?
C33' C34' 1.515(8) . ?
C33' H33A 0.9900 . ?
C33' H33B 0.9900 . ?
C34' H34A 0.9800 . ?
C34' H34B 0.9800 . ?
C34' H34C 0.9800 . ?
C35' C36' 1.501(8) . ?
C35' H35A 0.9900 . ?
C35' H35B 0.9900 . ?
C36' H36A 0.9800 . ?
C36' H36B 0.9800 . ?
C36' H36C 0.9800 . ?
C37' C38' 1.539(8) . ?
C37' H37D 0.9900 . ?
C37' H37E 0.9900 . ?
C38' H38D 0.9800 . ?
C38' H38E 0.9800 . ?
C38' H38F 0.9800 . ?
S1' O1' 1.460(5) . ?
S1' C2' 1.746(7) . ?
S1' C1' 1.785(7) . ?
C1' H1'1 0.9800 . ?
C1' H1'2 0.9800 . ?
C1' H1'3 0.9800 . ?
C2' H2'1 0.9800 . ?
C2' H2'2 0.9800 . ?
C2' H2'3 0.9800 . ?
S2' O2' 1.496(10) . ?
S2' C4' 1.724(9) . ?
S2' C3' 1.750(9) . ?
C3' H3'1 0.9800 . ?
C3' H3'2 0.9800 . ?
C3' H3'3 0.9800 . ?
C4' H4'1 0.9800 . ?
C4' H4'2 0.9800 . ?
C4' H4'3 0.9800 . ?
S2" O2" 1.508(12) . ?

loop_
_geom_torsion_atom_site_label_1
_geom_torsion_atom_site_label_2
_geom_torsion_atom_site_label_3
_geom_torsion_atom_site_label_4
_geom_torsion
_geom_torsion_site_symmetry_1
_geom_torsion_site_symmetry_2
_geom_torsion_site_symmetry_3
_geom_torsion_site_symmetry_4
_geom_torsion_publ_flag
S2 Cu1 S1 Fe2 -92.09(6) . . . . ?
S5 Cu1 S1 Fe2 144.77(7) . . . . ?
S3 Cu1 S1 Fe2 18.14(6) . . . . ?
S2 Cu1 S1 Fe1 -16.95(6) . . . . ?
S5 Cu1 S1 Fe1 -140.09(7) . . . . ?
S3 Cu1 S1 Fe1 93.28(6) . . . . ?
S7 Fe2 S1 Cu1 -137.56(7) . . . . ?
S3 Fe2 S1 Cu1 -18.01(6) . . . . ?
S4 Fe2 S1 Cu1 93.50(6) . . . . ?
S7 Fe2 S1 Fe1 143.60(6) . . . . ?
S3 Fe2 S1 Fe1 -96.86(6) . . . . ?
S4 Fe2 S1 Fe1 14.66(6) . . . . ?
S8 Fe1 S1 Cu1 130.07(6) . . . . ?
S4 Fe1 S1 Cu1 -92.97(6) . . . . ?
S2 Fe1 S1 Cu1 15.96(6) . . . . ?
S8 Fe1 S1 Fe2 -151.41(6) . . . . ?
S4 Fe1 S1 Fe2 -14.45(6) . . . . ?
S2 Fe1 S1 Fe2 94.48(6) . . . . ?
S5 Cu1 S2 Fe1 144.57(6) . . . . ?
S3 Cu1 S2 Fe1 -90.98(6) . . . . ?
S1 Cu1 S2 Fe1 17.00(6) . . . . ?
S5 Cu1 S2 Fe3 -140.14(6) . . . . ?
S3 Cu1 S2 Fe3 -15.69(6) . . . . ?
S1 Cu1 S2 Fe3 92.29(6) . . . . ?
S8 Fe1 S2 Cu1 -135.25(6) . . . . ?
S4 Fe1 S2 Cu1 92.02(6) . . . . ?
S1 Fe1 S2 Cu1 -16.16(6) . . . . ?
S8 Fe1 S2 Fe3 146.03(6) . . . . ?
S4 Fe1 S2 Fe3 13.30(6) . . . . ?
S1 Fe1 S2 Fe3 -94.88(6) . . . . ?
S9 Fe3 S2 Cu1 129.09(7) . . . . ?
S4 Fe3 S2 Cu1 -93.00(6) . . . . ?
S3 Fe3 S2 Cu1 14.87(6) . . . . ?
S9 Fe3 S2 Fe1 -151.16(7) . . . . ?
S4 Fe3 S2 Fe1 -13.25(6) . . . . ?
S3 Fe3 S2 Fe1 94.62(6) . . . . ?
S2 Cu1 S3 Fe2 91.21(6) . . . . ?
S5 Cu1 S3 Fe2 -146.77(7) . . . . ?
S1 Cu1 S3 Fe2 -18.13(6) . . . . ?
S2 Cu1 S3 Fe3 15.77(6) . . . . ?
S5 Cu1 S3 Fe3 137.79(7) . . . . ?
S1 Cu1 S3 Fe3 -93.57(6) . . . . ?
S7 Fe2 S3 Cu1 131.13(7) . . . . ?
S1 Fe2 S3 Cu1 18.03(6) . . . . ?
S4 Fe2 S3 Cu1 -93.83(6) . . . . ?
S7 Fe2 S3 Fe3 -150.33(6) . . . . ?
S1 Fe2 S3 Fe3 96.56(6) . . . . ?
S4 Fe2 S3 Fe3 -15.29(6) . . . . ?
S9 Fe3 S3 Cu1 -133.26(6) . . . . ?
S4 Fe3 S3 Cu1 93.64(6) . . . . ?
S2 Fe3 S3 Cu1 -14.66(6) . . . . ?
S9 Fe3 S3 Fe2 148.19(6) . . . . ?
S4 Fe3 S3 Fe2 15.09(6) . . . . ?
S2 Fe3 S3 Fe2 -93.22(6) . . . . ?
S7 Fe2 S4 Fe1 -134.65(7) . . . . ?
S1 Fe2 S4 Fe1 -14.90(6) . . . . ?
S3 Fe2 S4 Fe1 93.60(6) . . . . ?
S7 Fe2 S4 Fe3 147.27(7) . . . . ?
S1 Fe2 S4 Fe3 -92.98(6) . . . . ?
S3 Fe2 S4 Fe3 15.53(6) . . . . ?
S8 Fe1 S4 Fe2 146.39(7) . . . . ?
S2 Fe1 S4 Fe2 -90.19(6) . . . . ?
S1 Fe1 S4 Fe2 14.33(6) . . . . ?
S8 Fe1 S4 Fe3 -136.90(7) . . . . ?
S2 Fe1 S4 Fe3 -13.48(6) . . . . ?
S1 Fe1 S4 Fe3 91.04(6) . . . . ?
S9 Fe3 S4 Fe2 -138.01(8) . . . . ?
S3 Fe3 S4 Fe2 -14.98(6) . . . . ?
S2 Fe3 S4 Fe2 89.80(6) . . . . ?
S9 Fe3 S4 Fe1 145.51(8) . . . . ?
S3 Fe3 S4 Fe1 -91.46(6) . . . . ?
S2 Fe3 S4 Fe1 13.32(6) . . . . ?
S2 Cu1 S5 C7 169.8(3) . . . . ?
S3 Cu1 S5 C7 50.5(3) . . . . ?
S1 Cu1 S5 C7 -70.2(3) . . . . ?
S1 Fe2 S7 C13 -153.6(2) . . . . ?
S3 Fe2 S7 C13 95.2(2) . . . . ?
S4 Fe2 S7 C13 -33.1(2) . . . . ?
S4 Fe1 S8 C33 -14.1(2) . . . . ?
S2 Fe1 S8 C33 -136.6(2) . . . . ?
S1 Fe1 S8 C33 114.0(2) . . . . ?
S4 Fe3 S9 C53 -16.6(2) . . . . ?
S3 Fe3 S9 C53 -138.2(2) . . . . ?
S2 Fe3 S9 C53 112.1(2) . . . . ?
C11 S11 C1 C6 -126.4(4) . . . . ?
C11 S11 C1 C2 63.9(5) . . . . ?
C6 C1 C2 C3 0.7(8) . . . . ?
S11 C1 C2 C3 170.1(4) . . . . ?
C6 C1 C2 S12 -171.7(4) . . . . ?
S11 C1 C2 S12 -2.3(7) . . . . ?
C21 S12 C2 C1 102.3(5) . . . . ?
C21 S12 C2 C3 -70.0(5) . . . . ?
C1 C2 C3 C4 -0.3(8) . . . . ?
S12 C2 C3 C4 172.0(4) . . . . ?
C1 C2 C3 S13 -172.4(4) . . . . ?
S12 C2 C3 S13 -0.1(6) . . . . ?
C31 S13 C3 C4 50.6(5) . . . . ?
C31 S13 C3 C2 -137.4(4) . . . . ?
C2 C3 C4 C5 2.0(8) . . . . ?
S13 C3 C4 C5 173.7(4) . . . . ?
C2 C3 C4 S14 -170.9(4) . . . . ?
S13 C3 C4 S14 0.8(7) . . . . ?
C41 S14 C4 C3 102.1(5) . . . . ?
C41 S14 C4 C5 -70.9(5) . . . . ?
C3 C4 C5 C6 -4.1(8) . . . . ?
S14 C4 C5 C6 169.0(4) . . . . ?
C3 C4 C5 S15 -175.5(4) . . . . ?
S14 C4 C5 S15 -2.4(6) . . . . ?
C51 S15 C5 C4 -133.8(4) . . . . ?
C51 S15 C5 C6 54.9(5) . . . . ?
C2 C1 C6 C5 -2.8(8) . . . . ?
S11 C1 C6 C5 -172.7(4) . . . . ?
C2 C1 C6 S16 168.5(4) . . . . ?
S11 C1 C6 S16 -1.5(6) . . . . ?
C4 C5 C6 C1 4.5(8) . . . . ?
S15 C5 C6 C1 175.6(4) . . . . ?
C4 C5 C6 S16 -166.8(4) . . . . ?
S15 C5 C6 S16 4.3(7) . . . . ?
C61 S16 C6 C1 -71.1(5) . . . . ?
C61 S16 C6 C5 100.1(5) . . . . ?
Cu1 S5 C7 C8 89.0(6) . . . . ?
C1 S11 C11 C12 15.7(6) . . . . ?
C1 S11 C11 C16 -169.4(4) . . . . ?
C16 C11 C12 C13 -1.1(8) . . . . ?
S11 C11 C12 C13 173.6(4) . . . . ?
C11 C12 C13 C14 0.7(8) . . . . ?
C11 C12 C13 S7 178.8(4) . . . . ?
Fe2 S7 C13 C12 28.2(5) . . . . ?
Fe2 S7 C13 C14 -153.7(4) . . . . ?
C12 C13 C14 C15 0.7(8) . . . . ?
S7 C13 C14 C15 -177.5(4) . . . . ?
C12 C13 C14 C17 -179.6(5) . . . . ?
S7 C13 C14 C17 2.1(8) . . . . ?
C13 C14 C15 C16 -1.7(9) . . . . ?
C17 C14 C15 C16 178.6(5) . . . . ?
C14 C15 C16 C11 1.2(9) . . . . ?
C14 C15 C16 C18 -176.0(5) . . . . ?
C12 C11 C16 C15 0.2(8) . . . . ?
S11 C11 C16 C15 -175.1(4) . . . . ?
C12 C11 C16 C18 177.4(5) . . . . ?
S11 C11 C16 C18 2.2(7) . . . . ?
C2 S12 C21 C26 -34.0(6) . . . . ?
C2 S12 C21 C22 151.0(5) . . . . ?
C26 C21 C22 C23 -1.4(10) . . . . ?
S12 C21 C22 C23 173.7(5) . . . . ?
C21 C22 C23 C24 1.5(12) . . . . ?
C22 C23 C24 C25 -0.4(12) . . . . ?
C22 C23 C24 C27 179.5(7) . . . . ?
C23 C24 C25 C26 -0.8(11) . . . . ?
C27 C24 C25 C26 179.3(7) . . . . ?
C22 C21 C26 C25 0.3(9) . . . . ?
S12 C21 C26 C25 -174.6(5) . . . . ?
C24 C25 C26 C21 0.9(10) . . . . ?
C3 S13 C31 C32 50.3(5) . . . . ?
C3 S13 C31 C36 -135.8(5) . . . . ?
C36 C31 C32 C33 -1.8(8) . . . . ?
S13 C31 C32 C33 171.9(4) . . . . ?
C31 C32 C33 C34 -1.6(8) . . . . ?
C31 C32 C33 S8 179.1(4) . . . . ?
Fe1 S8 C33 C32 -8.2(5) . . . . ?
Fe1 S8 C33 C34 172.5(4) . . . . ?
C32 C33 C34 C35 3.0(8) . . . . ?
S8 C33 C34 C35 -177.6(4) . . . . ?
C32 C33 C34 C38 -178.6(5) . . . . ?
S8 C33 C34 C38 0.8(8) . . . . ?
C33 C34 C35 C36 -1.3(9) . . . . ?
C38 C34 C35 C36 -179.7(6) . . . . ?
C34 C35 C36 C31 -2.0(9) . . . . ?
C34 C35 C36 C37 175.5(6) . . . . ?
C32 C31 C36 C35 3.5(8) . . . . ?
S13 C31 C36 C35 -170.4(4) . . . . ?
C32 C31 C36 C37 -173.9(6) . . . . ?
S13 C31 C36 C37 12.2(8) . . . . ?
C4 S14 C41 C42 146.7(5) . . . . ?
C4 S14 C41 C46 -39.1(6) . . . . ?
C46 C41 C42 C43 -3.0(9) . . . . ?
S14 C41 C42 C43 171.5(5) . . . . ?
C41 C42 C43 C44 1.6(10) . . . . ?
C42 C43 C44 C45 1.3(10) . . . . ?
C42 C43 C44 C47 -176.4(6) . . . . ?
C43 C44 C45 C46 -2.8(10) . . . . ?
C47 C44 C45 C46 174.9(6) . . . . ?
C42 C41 C46 C45 1.5(9) . . . . ?
S14 C41 C46 C45 -172.7(5) . . . . ?
C44 C45 C46 C41 1.4(10) . . . . ?
C5 S15 C51 C52 43.0(5) . . . . ?
C5 S15 C51 C56 -144.0(4) . . . . ?
C56 C51 C52 C53 -2.7(9) . . . . ?
S15 C51 C52 C53 170.0(4) . . . . ?
C51 C52 C53 C54 -1.5(8) . . . . ?
C51 C52 C53 S9 179.0(4) . . . . ?
Fe3 S9 C53 C52 0.8(6) . . . . ?
Fe3 S9 C53 C54 -178.7(4) . . . . ?
C52 C53 C54 C55 3.8(8) . . . . ?
S9 C53 C54 C55 -176.7(5) . . . . ?
C52 C53 C54 C58 -177.3(6) . . . . ?
S9 C53 C54 C58 2.2(8) . . . . ?
C53 C54 C55 C56 -2.0(10) . . . . ?
C58 C54 C55 C56 179.0(6) . . . . ?
C52 C51 C56 C55 4.4(8) . . . . ?
S15 C51 C56 C55 -168.7(4) . . . . ?
C52 C51 C56 C57 -175.8(5) . . . . ?
S15 C51 C56 C57 11.0(7) . . . . ?
C54 C55 C56 C51 -2.1(9) . . . . ?
C54 C55 C56 C57 178.1(6) . . . . ?
C6 S16 C61 C62 -35.2(6) . . . . ?
C6 S16 C61 C66 149.5(5) . . . . ?
C66 C61 C62 C63 2.2(10) . . . . ?
S16 C61 C62 C63 -173.0(5) . . . . ?
C61 C62 C63 C64 0.9(11) . . . . ?
C62 C63 C64 C65 -2.1(10) . . . . ?
C62 C63 C64 C67 174.8(6) . . . . ?
C63 C64 C65 C66 0.2(10) . . . . ?
C67 C64 C65 C66 -176.6(6) . . . . ?
C62 C61 C66 C65 -4.0(9) . . . . ?
S16 C61 C66 C65 171.5(5) . . . . ?
C64 C65 C66 C61 2.9(11) . . . . ?
C15' N1 C11' C12' -179.1(6) . . . . ?
C13' N1 C11' C12' 58.7(8) . . . . ?
C17' N1 C11' C12' -59.6(8) . . . . ?
C11' N1 C13' C14' 58.3(8) . . . . ?
C15' N1 C13' C14' -60.1(8) . . . . ?
C17' N1 C13' C14' -179.4(6) . . . . ?
C11' N1 C15' C16' 175.6(6) . . . . ?
C13' N1 C15' C16' -62.4(8) . . . . ?
C17' N1 C15' C16' 54.3(8) . . . . ?
C11' N1 C17' C18' -61.9(8) . . . . ?
C15' N1 C17' C18' 55.4(8) . . . . ?
C13' N1 C17' C18' 176.1(6) . . . . ?
C27' N2 C21' C22' -46.9(7) . . . . ?
C25' N2 C21' C22' -169.1(5) . . . . ?
C23' N2 C21' C22' 70.9(7) . . . . ?
C27' N2 C23' C24' -169.5(5) . . . . ?
C21' N2 C23' C24' 70.1(7) . . . . ?
C25' N2 C23' C24' -47.4(7) . . . . ?
C27' N2 C25' C26' 58.7(7) . . . . ?
C21' N2 C25' C26' -179.6(5) . . . . ?
C23' N2 C25' C26' -60.5(6) . . . . ?
C21' N2 C27' C28' -61.4(7) . . . . ?
C25' N2 C27' C28' 57.7(7) . . . . ?
C23' N2 C27' C28' 179.3(5) . . . . ?
C37' N3 C31' C32' 57.1(7) . . . . ?
C33' N3 C31' C32' -60.3(7) . . . . ?
C35' N3 C31' C32' 178.9(6) . . . . ?
C37' N3 C33' C34' 175.7(5) . . . . ?
C35' N3 C33' C34' 53.0(7) . . . . ?
C31' N3 C33' C34' -64.2(7) . . . . ?
C37' N3 C35' C36' -62.5(7) . . . . ?
C33' N3 C35' C36' 56.8(7) . . . . ?
C31' N3 C35' C36' 176.6(5) . . . . ?
C33' N3 C37' C38' 179.3(6) . . . . ?
C35' N3 C37' C38' -58.3(7) . . . . ?
C31' N3 C37' C38' 59.8(7) . . . . ?
